data_9017143
loop_
_publ_author_name
'Xie, X.'
'Yang, H.'
'Gu, X.'
'Downs, R. T.'

_publ_section_title
;
 Chemical composition and crystal structure of merrillite from the Suizhou meteorite
;
_journal_name_full 'American Mineralogist'
_journal_page_first 2753
_journal_page_last 2756
_journal_volume 100
_journal_year 2015
_chemical_compound_source 'Suizhou meteorite'
_chemical_formula_sum 'Ca9 Fe0.048 Mg0.952 Na0.98 O28 P7'
_chemical_name_mineral Merrillite
_space_group_IT_number 161
_space_group_name_Hall 'R 3 -2"c'
_space_group_name_H-M_alt 'R 3 c :H'
_symmetry_space_group_name_H-M 'R 3 c :H'
_cell_angle_alpha 90
_cell_angle_beta 90
_cell_angle_gamma 120
_cell_length_a 10.3444
_cell_length_b 10.3444
_cell_length_c 37.0182
_cell_formula_units_Z 6
_cell_volume 3430.493
_database_code_amcsd 0020386
_exptl_crystal_density_diffrn 3.119
_cod_data_source_file inputs/fixed/downloads/05/05864.cif
_cod_data_source_block 05864
_cod_original_sg_symbol_H-M 'R 3 c'
_cod_original_formula_sum 'Ca9 Na.98 (Mg.952 Fe.048) P7 O28'
_cod_database_code 9017143

loop_
_space_group_symop_operation_xyz
x,y,z
2/3+x,1/3+y,1/3+z
1/3+x,2/3+y,2/3+z
x,x-y,1/2+z
2/3+x,1/3+x-y,5/6+z
1/3+x,2/3+x-y,1/6+z
-y,-x,1/2+z
2/3-y,1/3-x,5/6+z
1/3-y,2/3-x,1/6+z
-x+y,y,1/2+z
2/3-x+y,1/3+y,5/6+z
1/3-x+y,2/3+y,1/6+z
-y,x-y,z
2/3-y,1/3+x-y,1/3+z
1/3-y,2/3+x-y,2/3+z
-x+y,-x,z
2/3-x+y,1/3-x,1/3+z
1/3-x+y,2/3-x,2/3+z

loop_
_atom_site_aniso_label
_atom_site_aniso_U_11
_atom_site_aniso_U_22
_atom_site_aniso_U_33
_atom_site_aniso_U_12
_atom_site_aniso_U_13
_atom_site_aniso_U_23
Ca1 0.01570 0.01370 0.01300 0.00820 -0.00120 -0.00260
Ca2 0.01270 0.01330 0.01070 0.00690 -0.00020 -0.00090
Ca3 0.01310 0.01260 0.01030 0.00590 -0.00130 -0.00020
Na 0.02670 0.02670 0.03000 0.01340 0.00000 0.00000
Mg 0.01130 0.01130 0.01000 0.00560 0.00000 0.00000
Fe 0.01130 0.01130 0.01000 0.00560 0.00000 0.00000
P1 0.01100 0.01100 0.01200 0.00548 0.00000 0.00000
P2 0.01070 0.01150 0.01030 0.00550 0.00000 0.00070
P3 0.01040 0.01100 0.00960 0.00510 0.00020 0.00060
O1 0.01480 0.01480 0.01200 0.00740 0.00000 0.00000
O2 0.01650 0.01370 0.02230 0.00950 0.00450 -0.00170
O3 0.01650 0.01710 0.01110 0.00670 0.00050 -0.00060
O4 0.01860 0.02020 0.01420 0.01250 0.00380 0.00280
O5 0.01320 0.01190 0.01110 0.00520 0.00090 0.00170
O6 0.01170 0.01180 0.01260 0.00510 0.00080 0.00080
O7 0.01230 0.01570 0.00920 0.00630 -0.00220 -0.00070
O8 0.01620 0.01820 0.01340 0.01020 -0.00050 -0.00260
O9 0.01750 0.01430 0.01330 0.00470 0.00030 0.00260
O10 0.01010 0.01420 0.01040 0.00530 -0.00160 -0.00060

loop_
_atom_site_label
_atom_site_fract_x
_atom_site_fract_y
_atom_site_fract_z
_atom_site_occupancy
Ca1 0.26876 0.14531 0.67512 1.00000
Ca2 0.27190 0.14172 0.56756 1.00000
Ca3 0.38354 0.17613 0.76894 1.00000
Na 0.00000 0.00000 0.81343 0.98000
Mg 0.00000 0.00000 -0.00066 0.95200
Fe 0.00000 0.00000 -0.00066 0.04800
P1 0.00000 0.00000 0.73382 1.00000
P2 0.31245 0.13793 0.86509 1.00000
P3 0.34393 0.15077 0.96893 1.00000
O1 0.00000 0.00000 0.69277 1.00000
O2 -0.00400 0.13840 0.74754 1.00000
O3 0.25760 0.08030 0.82653 1.00000
O4 0.24210 0.22730 0.87922 1.00000
O5 0.27670 -0.00080 0.88802 1.00000
O6 0.48500 0.23920 0.86724 1.00000
O7 0.37840 0.18090 0.00923 1.00000
O8 0.39690 0.04270 0.95653 1.00000
O9 0.42080 0.29970 0.94880 1.00000
O10 0.17410 0.07670 0.96191 1.00000

loop_
_cod_related_entry_id
_cod_related_entry_database
_cod_related_entry_code
1 AMCSD 0020386
